data_4133220
loop_
_publ_author_name
'Chu, Jiaxiang'
'Carroll, Timothy G.'
'Wu, Guang'
'Telser, Joshua'
'Dobrovetsky, Roman'
'M\'enard, Gabriel'

_publ_section_title
;
 Probing Hydrogen Atom Transfer at a Phosphorus(V) Oxide Bond Using a
 &quot;Bulky Hydrogen Atom&quot; Surrogate: Analogies to PCET.
;
_journal_issue 45
_journal_name_full 'Journal of the American Chemical Society'
_journal_page_first 15375
_journal_page_last 15383
_journal_paper_doi 10.1021/jacs.8b09063
_journal_volume 140
_journal_year 2018
_chemical_formula_sum 'C48 H30 F10 N4 O P V'
_chemical_formula_weight 950.67
_space_group_crystal_system monoclinic
_space_group_IT_number 14
_space_group_name_Hall '-P 2ybc'
_space_group_name_H-M_alt 'P 1 21/c 1'
_atom_sites_solution_hydrogens geom
_audit_creation_method SHELXL-2016/6
_cell_angle_alpha 90
_cell_angle_beta 98.016(9)
_cell_angle_gamma 90
_cell_formula_units_Z 4
_cell_length_a 22.904(4)
_cell_length_b 18.478(2)
_cell_length_c 9.8154(17)
_cell_measurement_reflns_used 362
_cell_measurement_temperature 100(2)
_cell_measurement_theta_max 23.04
_cell_measurement_theta_min 2.50
_cell_volume 4113.5(11)
_computing_structure_refinement 'SHELXL-2016/6 (Sheldrick, 2016)'
_diffrn_ambient_temperature 100(2)
_diffrn_measured_fraction_theta_full 0.955
_diffrn_measured_fraction_theta_max 0.955
_diffrn_measurement_device_type 'Bruker APEX II'
_diffrn_radiation_type MoK\a
_diffrn_radiation_wavelength 0.71073
_diffrn_reflns_av_R_equivalents 0.1659
_diffrn_reflns_av_unetI/netI 0.1659
_diffrn_reflns_Laue_measured_fraction_full 0.955
_diffrn_reflns_Laue_measured_fraction_max 0.955
_diffrn_reflns_number 31258
_diffrn_reflns_point_group_measured_fraction_full 0.955
_diffrn_reflns_point_group_measured_fraction_max 0.955
_diffrn_reflns_theta_full 24.130
_diffrn_reflns_theta_max 24.130
_diffrn_reflns_theta_min 1.421
_exptl_absorpt_coefficient_mu 0.370
_exptl_absorpt_correction_T_max 0.745022
_exptl_absorpt_correction_T_min 0.624457
_exptl_absorpt_correction_type multi-scan
_exptl_absorpt_process_details SADABS
_exptl_crystal_colour dark_brown
_exptl_crystal_density_diffrn 1.535
_exptl_crystal_description plate
_exptl_crystal_F_000 1928
_exptl_crystal_size_max 0.2
_exptl_crystal_size_mid 0.15
_exptl_crystal_size_min 0.05
_refine_diff_density_max 0.496
_refine_diff_density_min -0.591
_refine_diff_density_rms 0.122
_refine_ls_extinction_method none
_refine_ls_goodness_of_fit_ref 1.178
_refine_ls_hydrogen_treatment constr
_refine_ls_matrix_type full
_refine_ls_number_parameters 490
_refine_ls_number_reflns 6264
_refine_ls_number_restraints 0
_refine_ls_restrained_S_all 1.178
_refine_ls_R_factor_all 0.2421
_refine_ls_R_factor_gt 0.1410
_refine_ls_shift/su_max 0.000
_refine_ls_shift/su_mean 0.000
_refine_ls_structure_factor_coef Fsqd
_refine_ls_weighting_details 'w=1/[\s^2^(Fo^2^)+63.9855P] where P=(Fo^2^+2Fc^2^)/3'
_refine_ls_weighting_scheme calc
_refine_ls_wR_factor_gt 0.2652
_refine_ls_wR_factor_ref 0.2900
_reflns_Friedel_coverage 0.000
_reflns_number_gt 5121
_reflns_number_total 6463
_reflns_threshold_expression 'I > 2\s(I)'
_cod_data_source_file ja8b09063_si_002.cif
_cod_data_source_block twin
_cod_original_cell_volume 4113.4(11)
_cod_original_sg_symbol_H-M 'P 21/c'
_cod_database_code 4133220
_shelx_shelxl_version_number 2016/6
_shelx_space_group_comment
;
The symmetry employed for this shelxl refinement is uniquely defined
by the following loop, which should always be used as a source of
symmetry information in preference to the above space-group names.
They are only intended as comments.
;

loop_
_space_group_symop_operation_xyz
'x, y, z'
'-x, y+1/2, -z+1/2'
'-x, -y, -z'
'x, -y-1/2, z-1/2'

loop_
_atom_site_label
_atom_site_type_symbol
_atom_site_fract_x
_atom_site_fract_y
_atom_site_fract_z
_atom_site_U_iso_or_equiv
_atom_site_adp_type
_atom_site_occupancy
_atom_site_site_symmetry_order
_atom_site_calc_flag
_atom_site_refinement_flags_posn
_atom_site_refinement_flags_adp
V001 V 0.72263(11) 1.00539(11) 0.2016(2) 0.0235(6) Uani 1 1 d . .
P002 P 0.84769(16) 1.06985(17) 0.1149(4) 0.0177(8) Uani 1 1 d . .
F003 F 0.9724(3) 0.9909(4) 0.1754(8) 0.032(2) Uani 1 1 d . .
F004 F 0.7898(3) 0.9881(4) -0.1216(7) 0.0268(19) Uani 1 1 d . .
F005 F 1.0133(3) 0.8877(4) 0.0249(8) 0.029(2) Uani 1 1 d . .
F006 F 0.9311(3) 1.1993(4) 0.1879(7) 0.0239(19) Uani 1 1 d . .
F007 F 0.8711(3) 0.9804(4) 0.3799(8) 0.035(2) Uani 1 1 d . .
F008 F 0.8322(4) 0.8866(4) -0.2775(8) 0.035(2) Uani 1 1 d . .
F009 F 0.9957(3) 1.2305(4) 0.4271(8) 0.032(2) Uani 1 1 d . .
N2 N 0.6571(5) 1.0613(5) 0.1272(10) 0.0144(17) Uani 1 1 d . .
F011 F 0.9436(4) 0.8350(4) -0.2046(9) 0.038(2) Uani 1 1 d . .
F012 F 0.9990(4) 1.1400(5) 0.6455(9) 0.050(3) Uani 1 1 d . .
N3 N 0.7281(5) 1.0201(5) 0.3903(11) 0.021(3) Uani 1 1 d . .
O2 O 0.8397(4) 1.1337(4) 0.0225(8) 0.018(2) Uani 1 1 d . .
C50 C 0.5775(6) 1.0209(7) 0.2528(15) 0.032(3) Uani 1 1 d . .
H50 H 0.581874 0.972433 0.223651 0.039 Uiso 1 1 calc R U
N1 N 0.7865(5) 1.0359(5) 0.1628(10) 0.0144(17) Uani 1 1 d . .
F017 F 0.9358(4) 1.0146(5) 0.6202(9) 0.053(3) Uani 1 1 d . .
C54 C 0.9013(6) 1.0450(7) 0.3931(15) 0.023(2) Uani 1 1 d . .
C53 C 0.7917(6) 1.2016(8) 0.4614(14) 0.028(2) Uani 1 1 d . .
H53 H 0.793890 1.246523 0.415350 0.034 Uiso 1 1 calc R U
C52 C 0.7605(6) 1.1458(6) 0.3944(15) 0.026(4) Uani 1 1 d . .
H52 H 0.740260 1.152139 0.303993 0.031 Uiso 1 1 calc R U
C49 C 0.6590(7) 0.9992(8) 0.5573(14) 0.037(3) Uani 1 1 d . .
H49 H 0.651811 1.049824 0.557697 0.045 Uiso 1 1 calc R U
C51 C 0.9226(6) 0.8866(8) -0.1280(15) 0.029(3) Uani 1 1 d . .
C023 C 0.6457(6) 1.0941(7) -0.0069(14) 0.027(3) Uani 1 1 d . .
C024 C 0.8451(6) 0.9647(7) -0.0830(15) 0.023(2) Uani 1 1 d . .
C025 C 0.5759(6) 1.1255(8) -0.2088(15) 0.032(4) Uani 1 1 d . .
H025 H 0.536558 1.126416 -0.254750 0.038 Uiso 1 1 calc R U
C026 C 0.8798(6) 0.9935(6) 0.0340(14) 0.024(3) Uani 1 1 d . .
C027 C 0.5595(7) 0.8733(8) -0.0404(16) 0.035(4) Uani 1 1 d . .
H027 H 0.534344 0.889352 -0.119763 0.043 Uiso 1 1 calc R U
C028 C 0.9630(6) 1.1698(7) 0.4123(15) 0.026(4) Uani 1 1 d . .
C029 C 0.7591(6) 1.0793(6) 0.4615(14) 0.018(3) Uani 1 1 d . .
C030 C 0.9360(6) 0.9666(7) 0.0649(14) 0.023(2) Uani 1 1 d . .
C031 C 0.6356(7) 0.8241(7) 0.1924(18) 0.039(5) Uani 1 1 d . .
H031 H 0.660592 0.807668 0.271680 0.047 Uiso 1 1 calc R U
C032 C 0.9287(6) 1.1512(7) 0.2927(14) 0.023(2) Uani 1 1 d . .
C033 C 0.6548(7) 0.8794(7) 0.1080(16) 0.030(3) Uani 1 1 d . .
C034 C 0.8939(6) 1.0893(7) 0.2719(14) 0.022(3) Uani 1 1 d . .
C035 C 0.8670(6) 0.9121(7) -0.1644(16) 0.029(3) Uani 1 1 d . .
C036 C 0.9576(6) 0.9134(7) -0.0119(16) 0.029(3) Uani 1 1 d . .
C037 C 0.6112(6) 1.0752(7) 0.2082(14) 0.027(3) Uani 1 1 d . .
C038 C 0.9343(7) 1.0611(8) 0.5170(14) 0.032(4) Uani 1 1 d . .
C039 C 0.5793(7) 0.7943(8) 0.157(2) 0.050(5) Uani 1 1 d . .
H039 H 0.566551 0.756175 0.210802 0.059 Uiso 1 1 calc R U
C040 C 0.6220(6) 1.1562(7) -0.2703(15) 0.028(4) Uani 1 1 d . .
H040 H 0.614472 1.177623 -0.358969 0.033 Uiso 1 1 calc R U
C041 C 0.6042(6) 1.1468(7) 0.2513(16) 0.032(3) Uani 1 1 d . .
H041 H 0.628466 1.184167 0.223395 0.039 Uiso 1 1 calc R U
N4 N 0.7127(5) 0.9084(6) 0.1435(13) 0.034(3) Uani 1 1 d . .
C043 C 0.7576(7) 0.8626(7) 0.1054(16) 0.030(3) Uani 1 1 d . .
C044 C 0.8553(8) 0.8101(7) 0.1586(17) 0.044(3) Uani 1 1 d . .
H044 H 0.891388 0.806696 0.218888 0.052 Uiso 1 1 calc R U
C045 C 0.5275(6) 1.1085(8) 0.3791(14) 0.031(4) Uani 1 1 d . .
H045 H 0.498071 1.120340 0.434660 0.037 Uiso 1 1 calc R U
C046 C 0.8180(6) 1.1267(7) 0.6585(14) 0.028(2) Uani 1 1 d . .
H046 H 0.838431 1.120332 0.748742 0.034 Uiso 1 1 calc R U
C047 C 0.5622(6) 1.1628(8) 0.3339(16) 0.037(4) Uani 1 1 d . .
H047 H 0.556802 1.211512 0.360494 0.044 Uiso 1 1 calc R U
C048 C 0.6788(7) 1.1545(7) -0.1990(15) 0.031(4) Uani 1 1 d . .
H048 H 0.710208 1.174830 -0.240089 0.037 Uiso 1 1 calc R U
C049 C 0.6991(7) 0.9717(7) 0.4746(15) 0.033(4) Uani 1 1 d . .
C050 C 0.5886(6) 1.0945(7) -0.0822(15) 0.027(3) Uani 1 1 d . .
H050 H 0.557498 1.072159 -0.042784 0.032 Uiso 1 1 calc R U
C051 C 0.6903(6) 1.1245(7) -0.0724(15) 0.027(3) Uani 1 1 d . .
H051 H 0.729702 1.124170 -0.026803 0.032 Uiso 1 1 calc R U
C052 C 0.7921(8) 0.7760(7) -0.0487(18) 0.044(3) Uani 1 1 d . .
H052 H 0.785852 0.749179 -0.132043 0.052 Uiso 1 1 calc R U
C053 C 0.6303(6) 0.9553(7) 0.6370(14) 0.028(2) Uani 1 1 d . .
H053 H 0.600502 0.974323 0.685207 0.034 Uiso 1 1 calc R U
C054 C 0.8456(8) 0.7689(7) 0.0387(17) 0.042(3) Uani 1 1 d . .
H054 H 0.875016 0.736313 0.016448 0.050 Uiso 1 1 calc R U
C055 C 0.6166(7) 0.9030(8) -0.0033(17) 0.036(4) Uani 1 1 d . .
H055 H 0.629005 0.940966 -0.057976 0.044 Uiso 1 1 calc R U
C056 C 0.9654(6) 1.1236(8) 0.5253(15) 0.029(3) Uani 1 1 d . .
C057 C 0.7486(7) 0.8213(7) -0.0158(16) 0.036(3) Uani 1 1 d . .
H057 H 0.712287 0.824663 -0.075403 0.043 Uiso 1 1 calc R U
C058 C 0.6449(7) 0.8819(7) 0.6474(16) 0.042(3) Uani 1 1 d . .
H058 H 0.626273 0.851519 0.706476 0.050 Uiso 1 1 calc R U
C059 C 0.8200(6) 1.1941(7) 0.5939(16) 0.028(4) Uani 1 1 d . .
H059 H 0.840336 1.233753 0.640485 0.034 Uiso 1 1 calc R U
C060 C 0.8103(7) 0.8567(7) 0.1881(17) 0.036(3) Uani 1 1 d . .
H060 H 0.816848 0.885256 0.269242 0.043 Uiso 1 1 calc R U
C061 C 0.5357(7) 1.0381(8) 0.3436(16) 0.039(4) Uani 1 1 d . .
H061 H 0.513736 1.000689 0.379043 0.047 Uiso 1 1 calc R U
C062 C 0.7875(6) 1.0706(7) 0.5953(14) 0.028(4) Uani 1 1 d . .
H062 H 0.785545 1.025713 0.641623 0.034 Uiso 1 1 calc R U
C063 C 0.6861(9) 0.8530(8) 0.5730(18) 0.069(7) Uani 1 1 d . .
H063 H 0.695278 0.802882 0.579471 0.083 Uiso 1 1 calc R U
C064 C 0.5422(8) 0.8200(8) 0.0441(17) 0.042(3) Uani 1 1 d . .
H064 H 0.503660 0.800411 0.024083 0.050 Uiso 1 1 calc R U
C065 C 0.7146(7) 0.8987(7) 0.4865(15) 0.037(3) Uani 1 1 d . .
H065 H 0.744021 0.879757 0.437176 0.045 Uiso 1 1 calc R U

loop_
_atom_site_aniso_label
_atom_site_aniso_U_11
_atom_site_aniso_U_22
_atom_site_aniso_U_33
_atom_site_aniso_U_23
_atom_site_aniso_U_13
_atom_site_aniso_U_12
V001 0.0264(15) 0.0155(12) 0.0329(15) -0.0087(11) 0.0190(12) -0.0065(11)
P002 0.014(2) 0.0185(18) 0.022(2) 0.0026(16) 0.0059(17) -0.0016(16)
F003 0.021(5) 0.043(5) 0.031(5) 0.010(4) 0.007(4) 0.012(4)
F004 0.018(5) 0.029(4) 0.034(5) 0.002(4) 0.002(4) -0.002(4)
F005 0.024(5) 0.040(5) 0.023(5) 0.004(4) 0.003(4) 0.015(4)
F006 0.020(5) 0.026(4) 0.026(5) 0.007(3) 0.003(4) -0.001(3)
F007 0.035(5) 0.034(5) 0.035(5) 0.013(4) 0.000(4) 0.001(4)
F008 0.042(6) 0.032(5) 0.034(5) -0.021(4) 0.014(4) -0.009(4)
F009 0.025(5) 0.040(5) 0.029(5) -0.007(4) -0.008(4) -0.012(4)
N2 0.021(5) 0.015(4) 0.006(4) -0.007(3) -0.002(3) -0.002(3)
F011 0.037(6) 0.027(4) 0.054(6) -0.009(4) 0.020(5) 0.009(4)
F012 0.037(6) 0.076(6) 0.034(6) 0.014(5) -0.008(5) -0.014(5)
N3 0.022(7) 0.011(6) 0.034(7) -0.008(5) 0.024(6) -0.004(5)
O2 0.019(5) 0.016(4) 0.017(5) 0.007(4) -0.002(4) 0.000(4)
C50 0.017(6) 0.032(6) 0.050(8) -0.021(5) 0.014(5) -0.011(5)
N1 0.021(5) 0.015(4) 0.006(4) -0.007(3) -0.002(3) -0.002(3)
F017 0.049(6) 0.080(7) 0.031(5) 0.027(5) 0.005(5) -0.005(5)
C54 0.003(5) 0.026(6) 0.040(7) -0.005(5) 0.006(5) -0.003(4)
C53 0.020(5) 0.044(5) 0.021(5) 0.004(4) 0.005(4) -0.011(4)
C52 0.022(9) 0.017(7) 0.041(10) -0.016(7) 0.016(7) -0.003(6)
C49 0.052(8) 0.029(6) 0.037(7) -0.024(5) 0.030(6) -0.021(6)
C51 0.022(6) 0.042(6) 0.024(6) 0.001(5) 0.005(5) 0.004(5)
C023 0.031(7) 0.032(6) 0.020(6) -0.020(5) 0.009(5) -0.005(5)
C024 0.003(5) 0.026(6) 0.040(7) -0.005(5) 0.006(5) -0.003(4)
C025 0.012(8) 0.059(10) 0.024(9) -0.014(8) 0.001(7) 0.002(8)
C026 0.033(9) 0.012(7) 0.030(8) 0.007(6) 0.016(7) -0.007(7)
C027 0.034(10) 0.041(9) 0.033(10) -0.031(8) 0.009(8) -0.013(8)
C028 0.024(9) 0.025(8) 0.028(9) -0.005(7) -0.003(7) -0.006(7)
C029 0.017(8) 0.008(7) 0.028(9) -0.011(6) 0.002(7) 0.000(6)
C030 0.013(6) 0.032(6) 0.024(6) 0.005(5) 0.004(5) 0.006(5)
C031 0.034(11) 0.017(8) 0.077(13) -0.006(8) 0.046(10) 0.001(7)
C032 0.013(6) 0.032(6) 0.024(6) 0.005(5) 0.004(5) 0.006(5)
C033 0.032(7) 0.020(5) 0.045(8) -0.011(5) 0.029(6) -0.006(5)
C034 0.019(8) 0.029(8) 0.022(8) -0.001(6) 0.010(7) -0.002(6)
C035 0.023(6) 0.022(5) 0.047(7) 0.006(5) 0.022(6) 0.004(5)
C036 0.023(6) 0.022(5) 0.047(7) 0.006(5) 0.022(6) 0.004(5)
C037 0.031(7) 0.032(6) 0.020(6) -0.020(5) 0.009(5) -0.005(5)
C038 0.030(10) 0.050(10) 0.012(8) -0.004(7) -0.008(7) 0.000(8)
C039 0.031(11) 0.019(8) 0.109(17) -0.001(9) 0.046(11) -0.005(8)
C040 0.025(9) 0.036(9) 0.019(9) -0.012(6) -0.006(7) 0.011(7)
C041 0.017(6) 0.032(6) 0.050(8) -0.021(5) 0.014(5) -0.011(5)
N4 0.038(8) 0.022(6) 0.051(9) -0.011(6) 0.038(7) -0.014(6)
C043 0.032(7) 0.020(5) 0.045(8) -0.011(5) 0.029(6) -0.006(5)
C044 0.065(9) 0.021(6) 0.056(9) 0.003(5) 0.049(7) 0.004(6)
C045 0.022(9) 0.052(10) 0.018(8) -0.012(7) 0.003(7) -0.011(8)
C046 0.020(5) 0.044(5) 0.021(5) 0.004(4) 0.005(4) -0.011(4)
C047 0.022(9) 0.043(10) 0.041(10) -0.026(8) -0.013(8) 0.012(8)
C048 0.033(10) 0.033(9) 0.028(10) -0.003(7) 0.012(8) 0.001(7)
C049 0.051(11) 0.020(8) 0.029(9) -0.019(6) 0.009(8) -0.016(7)
C050 0.017(6) 0.024(5) 0.037(7) -0.007(5) -0.003(5) -0.009(5)
C051 0.017(6) 0.024(5) 0.037(7) -0.007(5) -0.003(5) -0.009(5)
C052 0.065(9) 0.021(6) 0.056(9) 0.003(5) 0.049(7) 0.004(6)
C053 0.020(5) 0.044(5) 0.021(5) 0.004(4) 0.005(4) -0.011(4)
C054 0.053(7) 0.025(5) 0.059(7) -0.007(5) 0.048(6) -0.008(5)
C055 0.027(10) 0.040(9) 0.049(11) -0.027(8) 0.029(9) -0.022(8)
C056 0.022(6) 0.042(6) 0.024(6) 0.001(5) 0.005(5) 0.004(5)
C057 0.038(8) 0.027(6) 0.050(8) -0.011(5) 0.035(6) -0.009(5)
C058 0.053(7) 0.025(5) 0.059(7) -0.007(5) 0.048(6) -0.008(5)
C059 0.009(8) 0.029(8) 0.047(10) 0.000(7) 0.007(7) -0.007(6)
C060 0.038(8) 0.027(6) 0.050(8) -0.011(5) 0.035(6) -0.009(5)
C061 0.040(11) 0.047(10) 0.039(10) -0.015(8) 0.035(9) -0.022(9)
C062 0.033(10) 0.029(8) 0.028(9) 0.004(7) 0.022(8) -0.015(7)
C063 0.134(19) 0.021(9) 0.071(13) -0.015(8) 0.081(14) -0.023(11)
C064 0.053(7) 0.025(5) 0.059(7) -0.007(5) 0.048(6) -0.008(5)
C065 0.052(8) 0.029(6) 0.037(7) -0.024(5) 0.030(6) -0.021(6)

loop_
_atom_type_symbol
_atom_type_description
_atom_type_scat_dispersion_real
_atom_type_scat_dispersion_imag
_atom_type_scat_source
C C 0.0033 0.0016 'International Tables Vol C Tables 4.2.6.8 and 6.1.1.4'
N N 0.0061 0.0033 'International Tables Vol C Tables 4.2.6.8 and 6.1.1.4'
O O 0.0106 0.0060 'International Tables Vol C Tables 4.2.6.8 and 6.1.1.4'
F F 0.0171 0.0103 'International Tables Vol C Tables 4.2.6.8 and 6.1.1.4'
P P 0.1023 0.0942 'International Tables Vol C Tables 4.2.6.8 and 6.1.1.4'
V V 0.3005 0.5294 'International Tables Vol C Tables 4.2.6.8 and 6.1.1.4'
H H 0.0000 0.0000 'International Tables Vol C Tables 4.2.6.8 and 6.1.1.4'

loop_
_geom_angle_atom_site_label_1
_geom_angle_atom_site_label_2
_geom_angle_atom_site_label_3
_geom_angle
N1 V001 N3 103.9(5)
N1 V001 N2 113.8(5)
N3 V001 N2 104.2(4)
N1 V001 N4 109.1(5)
N3 V001 N4 115.4(5)
N2 V001 N4 110.4(5)
O2 P002 N1 115.8(5)
O2 P002 C034 112.1(6)
N1 P002 C034 104.7(6)
O2 P002 C026 111.9(5)
N1 P002 C026 103.8(5)
C034 P002 C026 107.8(6)
C037 N2 C023 112.3(11)
C037 N2 V001 119.4(9)
C023 N2 V001 128.2(9)
C029 N3 C049 115.5(10)
C029 N3 V001 123.9(8)
C049 N3 V001 120.6(8)
C037 C50 C061 119.4(12)
P002 N1 V001 175.9(7)
C038 C54 F007 118.6(13)
C038 C54 C034 126.7(13)
F007 C54 C034 114.7(12)
C52 C53 C059 121.6(14)
C53 C52 C029 118.7(14)
C053 C49 C049 121.7(14)
F011 C51 C035 119.6(13)
F011 C51 C036 120.1(13)
C035 C51 C036 120.4(14)
C051 C023 C050 116.1(13)
C051 C023 N2 122.6(13)
C050 C023 N2 121.2(12)
F004 C024 C035 117.5(12)
F004 C024 C026 120.8(12)
C035 C024 C026 121.6(13)
C050 C025 C040 118.9(14)
C030 C026 C024 116.7(13)
C030 C026 P002 127.4(11)
C024 C026 P002 115.5(11)
C064 C027 C055 117.0(16)
F009 C028 C032 123.3(12)
F009 C028 C056 117.7(12)
C032 C028 C056 119.0(13)
C062 C029 C52 120.6(12)
C062 C029 N3 120.5(11)
C52 C029 N3 119.0(12)
F003 C030 C026 120.8(12)
F003 C030 C036 116.7(12)
C026 C030 C036 122.5(14)
C039 C031 C033 119.2(17)
C028 C032 F006 113.9(12)
C028 C032 C034 125.7(13)
F006 C032 C034 120.4(12)
C055 C033 C031 118.4(15)
C055 C033 N4 122.8(13)
C031 C033 N4 118.7(15)
C032 C034 C54 110.4(12)
C032 C034 P002 123.5(10)
C54 C034 P002 126.1(10)
F008 C035 C51 121.1(13)
F008 C035 C024 119.7(12)
C51 C035 C024 119.2(15)
F005 C036 C030 120.0(13)
F005 C036 C51 120.4(13)
C030 C036 C51 119.6(14)
C50 C037 C041 119.9(13)
C50 C037 N2 122.5(11)
C041 C037 N2 117.5(12)
F017 C038 C056 123.4(13)
F017 C038 C54 119.3(13)
C056 C038 C54 117.3(14)
C064 C039 C031 120.3(16)
C048 C040 C025 118.8(14)
C047 C041 C037 119.9(14)
C043 N4 C033 113.2(11)
C043 N4 V001 125.7(9)
C033 N4 V001 120.0(9)
C060 C043 C057 118.2(13)
C060 C043 N4 120.3(13)
C057 C043 N4 121.4(15)
C054 C044 C060 118.4(17)
C061 C045 C047 120.0(14)
C062 C046 C059 121.5(14)
C041 C047 C045 120.8(13)
C051 C048 C040 121.4(14)
C065 C049 C49 118.7(14)
C065 C049 N3 121.0(13)
C49 C049 N3 119.9(12)
C025 C050 C023 122.9(14)
C048 C051 C023 121.7(14)
C057 C052 C054 121.0(16)
C49 C053 C058 119.4(14)
C044 C054 C052 119.2(15)
C033 C055 C027 123.0(15)
F012 C056 C038 118.4(13)
F012 C056 C028 120.8(13)
C038 C056 C028 120.9(14)
C052 C057 C043 120.4(16)
C063 C058 C053 120.8(14)
C53 C059 C046 118.4(13)
C043 C060 C044 122.8(15)
C045 C061 C50 119.9(14)
C046 C062 C029 119.2(13)
C058 C063 C065 119.5(14)
C027 C064 C039 122.1(16)
C049 C065 C063 119.5(14)

loop_
_geom_bond_atom_site_label_1
_geom_bond_atom_site_label_2
_geom_bond_distance
V001 N1 1.662(11)
V001 N3 1.859(11)
V001 N2 1.883(10)
V001 N4 1.885(10)
P002 O2 1.484(8)
P002 N1 1.661(11)
P002 C034 1.781(14)
P002 C026 1.824(13)
F003 C030 1.350(15)
F004 C024 1.343(14)
F005 C036 1.360(15)
F006 C032 1.366(14)
F007 C54 1.376(14)
F008 C035 1.357(16)
F009 C028 1.345(14)
N2 C037 1.427(16)
N2 C023 1.439(17)
F011 C51 1.344(15)
F012 C056 1.350(16)
N3 C029 1.433(15)
N3 C049 1.441(17)
C50 C037 1.374(18)
C50 C061 1.431(19)
F017 C038 1.325(16)
C54 C038 1.373(18)
C54 C034 1.434(18)
C53 C52 1.369(18)
C53 C059 1.376(19)
C52 C029 1.396(17)
C49 C053 1.359(18)
C49 C049 1.403(19)
C51 C035 1.360(18)
C51 C036 1.389(19)
C023 C051 1.398(19)
C023 C050 1.411(18)
C024 C035 1.395(18)
C024 C026 1.406(18)
C025 C050 1.362(19)
C025 C040 1.41(2)
C026 C030 1.372(18)
C027 C064 1.38(2)
C027 C055 1.418(18)
C028 C032 1.362(18)
C028 C056 1.395(19)
C029 C062 1.391(18)
C030 C036 1.374(18)
C031 C039 1.40(2)
C031 C033 1.423(19)
C032 C034 1.392(18)
C033 C055 1.37(2)
C033 N4 1.426(18)
C037 C041 1.406(18)
C038 C056 1.353(19)
C039 C064 1.38(2)
C040 C048 1.388(18)
C041 C047 1.37(2)
N4 C043 1.421(17)
C043 C060 1.36(2)
C043 C057 1.405(19)
C044 C054 1.39(2)
C044 C060 1.404(19)
C045 C061 1.366(19)
C045 C047 1.39(2)
C046 C062 1.351(18)
C046 C059 1.402(18)
C048 C051 1.353(18)
C049 C065 1.396(19)
C052 C057 1.374(19)
C052 C054 1.40(2)
C053 C058 1.398(19)
C058 C063 1.38(2)
C063 C065 1.42(2)
